data_7707007
loop_
_publ_author_name
'Qin, Chun-Yan'
'Zhao, Sheng-Ze'
'Wu, Hua-Yu'
'Li, Yong-Hua'
'Wang, Zi-Kun'
'Wang, Zheng'
'Wang, Shi'

_publ_section_title
;
 The dynamic interplay between intramolecular and intermolecular
 interactions in mononuclear manganese(III) SCO complexes.
;
_journal_issue 17
_journal_name_full 'Dalton transactions (Cambridge, England : 2003)'
_journal_page_first 5899
_journal_page_last 5910
_journal_paper_doi 10.1039/d0dt04109b
_journal_volume 50
_journal_year 2021
_chemical_formula_moiety 'C22 H26 F2 Mn N4 O2, B F4'
_chemical_formula_sum 'C22 H26 B F6 Mn N4 O2'
_chemical_formula_weight 558.22
_space_group_crystal_system monoclinic
_space_group_IT_number 14
_space_group_name_Hall '-P 2ybc'
_space_group_name_H-M_alt 'P 1 21/c 1'
_atom_sites_solution_hydrogens mixed
_audit_creation_method SHELXL-2014/7
_audit_update_record
;
2021-03-22 deposited with the CCDC.	2021-03-25 downloaded from the CCDC.
;
_cell_angle_alpha 90
_cell_angle_beta 104.778(2)
_cell_angle_gamma 90
_cell_formula_units_Z 4
_cell_length_a 9.5085(10)
_cell_length_b 17.3942(18)
_cell_length_c 14.6462(15)
_cell_measurement_reflns_used 9231
_cell_measurement_temperature 100(2)
_cell_measurement_theta_max 25.025
_cell_measurement_theta_min 2.215
_cell_volume 2342.2(4)
_computing_cell_refinement SMART
_computing_data_collection 'SMART (Bruker, 2000)'
_computing_data_reduction 'SAINT (Bruker, 2000)'
_computing_molecular_graphics SHELXL
_computing_publication_material SHELXL
_computing_structure_refinement 'SHELXL-2014/7 (Sheldrick, 2014)'
_computing_structure_solution 'SHELXL-2014/7 (Sheldrick, 2014)'
_diffrn_ambient_temperature 100(2)
_diffrn_measured_fraction_theta_full 0.997
_diffrn_measured_fraction_theta_max 0.997
_diffrn_measurement_device_type 'CCD area detector'
_diffrn_measurement_method 'phi and omega scans'
_diffrn_radiation_type MoK\a
_diffrn_radiation_wavelength 0.71073
_diffrn_reflns_av_R_equivalents 0.0344
_diffrn_reflns_av_unetI/netI 0.0332
_diffrn_reflns_Laue_measured_fraction_full 0.997
_diffrn_reflns_Laue_measured_fraction_max 0.997
_diffrn_reflns_limit_h_max 11
_diffrn_reflns_limit_h_min -7
_diffrn_reflns_limit_k_max 20
_diffrn_reflns_limit_k_min -20
_diffrn_reflns_limit_l_max 17
_diffrn_reflns_limit_l_min -17
_diffrn_reflns_number 15291
_diffrn_reflns_point_group_measured_fraction_full 0.997
_diffrn_reflns_point_group_measured_fraction_max 0.997
_diffrn_reflns_theta_full 25.025
_diffrn_reflns_theta_max 25.025
_diffrn_reflns_theta_min 2.215
_exptl_absorpt_coefficient_mu 0.640
_exptl_absorpt_correction_T_max 0.914
_exptl_absorpt_correction_T_min 0.858
_exptl_absorpt_correction_type multi-scan
_exptl_absorpt_process_details 'SADABS; Bruker, 2000'
_exptl_crystal_colour black
_exptl_crystal_density_diffrn 1.583
_exptl_crystal_density_method 'not measured'
_exptl_crystal_description block
_exptl_crystal_F_000 1144
_exptl_crystal_size_max 0.26
_exptl_crystal_size_mid 0.20
_exptl_crystal_size_min 0.14
_refine_diff_density_max 0.326
_refine_diff_density_min -0.361
_refine_diff_density_rms 0.050
_refine_ls_extinction_method none
_refine_ls_goodness_of_fit_ref 1.041
_refine_ls_hydrogen_treatment mixed
_refine_ls_matrix_type full
_refine_ls_number_parameters 333
_refine_ls_number_reflns 4136
_refine_ls_number_restraints 0
_refine_ls_restrained_S_all 1.041
_refine_ls_R_factor_all 0.0322
_refine_ls_R_factor_gt 0.0287
_refine_ls_shift/su_max 0.000
_refine_ls_shift/su_mean 0.000
_refine_ls_structure_factor_coef Fsqd
_refine_ls_weighting_details 'w=1/[\s^2^(Fo^2^)+(0.0151P)^2^+2.0791P] where P=(Fo^2^+2Fc^2^)/3'
_refine_ls_weighting_scheme calc
_refine_ls_wR_factor_gt 0.0687
_refine_ls_wR_factor_ref 0.0708
_reflns_Friedel_coverage 0.000
_reflns_number_gt 3757
_reflns_number_total 4136
_reflns_threshold_expression 'I > 2\s(I)'
_cod_data_source_file d0dt04109b2.cif
_cod_data_source_block BF4-100K
_cod_depositor_comments
;
The following automatic conversions were performed:

data item '_exptl_absorpt_correction_type' value 'Multi-scan' was
changed to 'multi-scan' in accordance with the
/home/data/users/saulius/crontab/automatic-downloads/rss-feeds/RSC/lib/dictionaries/cif_core.dic
dictionary named 'cif_core.dic' version 2.4.2 last updated on
2011-04-26.

Automatic conversion script
Id: cif_fix_values 7556 2019-12-06 15:28:31Z antanas 

 Adding full bibliography for 7707004--7707019.cif.
;
_cod_original_sg_symbol_H-M 'P 21/c'
_cod_database_code 7707007
_shelx_shelxl_version_number 2014/7
_shelx_space_group_comment
;
The symmetry employed for this shelxl refinement is uniquely defined
by the following loop, which should always be used as a source of
symmetry information in preference to the above space-group names.
They are only intended as comments.
;

loop_
_space_group_symop_operation_xyz
'x, y, z'
'-x, y+1/2, -z+1/2'
'-x, -y, -z'
'x, -y-1/2, z-1/2'

loop_
_atom_site_label
_atom_site_type_symbol
_atom_site_fract_x
_atom_site_fract_y
_atom_site_fract_z
_atom_site_U_iso_or_equiv
_atom_site_adp_type
_atom_site_occupancy
_atom_site_site_symmetry_order
_atom_site_calc_flag
_atom_site_refinement_flags_posn
_atom_site_refinement_flags_adp
_atom_site_refinement_flags_occupancy
_atom_site_disorder_assembly
_atom_site_disorder_group
O1 O 0.82360(12) 0.22534(7) 0.18804(8) 0.0167(3) Uani 1 1 d . . . . .
C1 C 0.82361(19) 0.16491(10) 0.24423(11) 0.0159(4) Uani 1 1 d . . . . .
C2 C 0.95679(19) 0.13060(11) 0.28992(12) 0.0194(4) Uani 1 1 d . . . . .
H1 H 1.0445 0.1504 0.2795 0.023 Uiso 1 1 calc R U . . .
C3 C 0.9624(2) 0.06856(11) 0.34980(12) 0.0214(4) Uani 1 1 d . . . . .
H2 H 1.0528 0.0456 0.3804 0.026 Uiso 1 1 calc R U . . .
C4 C 0.8337(2) 0.04057(10) 0.36422(12) 0.0203(4) Uani 1 1 d . . . . .
F1 F 0.83957(12) -0.02072(6) 0.42428(8) 0.0282(3) Uani 1 1 d . . . . .
C5 C 0.7014(2) 0.07145(10) 0.32226(12) 0.0198(4) Uani 1 1 d . . . . .
H3 H 0.6153 0.0508 0.3341 0.024 Uiso 1 1 calc R U . . .
C6 C 0.69443(19) 0.13463(10) 0.26085(12) 0.0166(4) Uani 1 1 d . . . . .
C7 C 0.55429(19) 0.17066(11) 0.22236(12) 0.0193(4) Uani 1 1 d . . . . .
H4 H 0.4785 0.1603 0.2522 0.023 Uiso 1 1 calc R U . . .
N1 N 0.52623(15) 0.21575(9) 0.15044(10) 0.0181(3) Uani 1 1 d . . . . .
C8 C 0.3879(2) 0.25873(11) 0.13187(13) 0.0227(4) Uani 1 1 d . . . . .
H5 H 0.3236 0.2354 0.1679 0.027 Uiso 1 1 calc R U . . .
H6 H 0.3379 0.2558 0.0638 0.027 Uiso 1 1 calc R U . . .
C9 C 0.4172(2) 0.34259(12) 0.16098(13) 0.0261(4) Uani 1 1 d . . . . .
H7 H 0.3229 0.3688 0.1551 0.031 Uiso 1 1 calc R U . . .
H8 H 0.4713 0.3443 0.2283 0.031 Uiso 1 1 calc R U . . .
C10 C 0.5030(2) 0.38718(11) 0.10360(13) 0.0235(4) Uani 1 1 d . . . . .
H9 H 0.4515 0.3841 0.0358 0.028 Uiso 1 1 calc R U . . .
H10 H 0.5077 0.4420 0.1225 0.028 Uiso 1 1 calc R U . . .
N2 N 0.65376(17) 0.35704(9) 0.11726(11) 0.0190(3) Uani 1 1 d . . . . .
H11 H 0.697(2) 0.3577(12) 0.1755(15) 0.019(5) Uiso 1 1 d . . . . .
C11 C 0.7387(2) 0.40548(11) 0.06714(13) 0.0240(4) Uani 1 1 d . . . . .
H12 H 0.7600 0.4559 0.0990 0.029 Uiso 1 1 calc R U . . .
H13 H 0.6820 0.4144 0.0013 0.029 Uiso 1 1 calc R U . . .
C12 C 0.8791(2) 0.36434(11) 0.06790(13) 0.0243(4) Uani 1 1 d . . . . .
H14 H 0.9368 0.3952 0.0336 0.029 Uiso 1 1 calc R U . . .
H15 H 0.9376 0.3572 0.1337 0.029 Uiso 1 1 calc R U . . .
N3 N 0.84284(17) 0.28851(10) 0.02137(11) 0.0215(3) Uani 1 1 d . . . . .
H16 H 0.804(2) 0.2958(13) -0.0363(17) 0.025(6) Uiso 1 1 d . . . . .
C13 C 0.9743(2) 0.24021(12) 0.02842(14) 0.0264(4) Uani 1 1 d . . . . .
H17 H 1.0258 0.2340 0.0958 0.032 Uiso 1 1 calc R U . . .
H18 H 1.0406 0.2671 -0.0031 0.032 Uiso 1 1 calc R U . . .
C14 C 0.9393(2) 0.16098(13) -0.01593(14) 0.0294(5) Uani 1 1 d . . . . .
H19 H 1.0318 0.1350 -0.0164 0.035 Uiso 1 1 calc R U . . .
H20 H 0.8835 0.1676 -0.0824 0.035 Uiso 1 1 calc R U . . .
C15 C 0.8527(2) 0.10867(12) 0.03365(14) 0.0256(4) Uani 1 1 d . . . . .
H21 H 0.8474 0.0563 0.0066 0.031 Uiso 1 1 calc R U . . .
H22 H 0.9023 0.1054 0.1017 0.031 Uiso 1 1 calc R U . . .
N4 N 0.70410(16) 0.13960(9) 0.02152(10) 0.0200(3) Uani 1 1 d . . . . .
C16 C 0.5995(2) 0.10307(11) -0.03527(12) 0.0211(4) Uani 1 1 d . . . . .
H23 H 0.6185 0.0526 -0.0538 0.025 Uiso 1 1 calc R U . . .
C17 C 0.45488(19) 0.13409(10) -0.07269(11) 0.0173(4) Uani 1 1 d . . . . .
C18 C 0.3419(2) 0.08397(11) -0.11823(12) 0.0220(4) Uani 1 1 d . . . . .
H24 H 0.3576 0.0300 -0.1179 0.026 Uiso 1 1 calc R U . . .
C19 C 0.2097(2) 0.11428(12) -0.16277(13) 0.0246(4) Uani 1 1 d . . . . .
F2 F 0.09937(13) 0.06614(7) -0.20524(9) 0.0370(3) Uani 1 1 d . . . . .
C20 C 0.1838(2) 0.19273(12) -0.16888(12) 0.0237(4) Uani 1 1 d . . . . .
H25 H 0.0913 0.2120 -0.2017 0.028 Uiso 1 1 calc R U . . .
C21 C 0.2948(2) 0.24259(11) -0.12647(12) 0.0197(4) Uani 1 1 d . . . . .
H26 H 0.2787 0.2965 -0.1314 0.024 Uiso 1 1 calc R U . . .
C22 C 0.43130(19) 0.21427(10) -0.07622(11) 0.0158(4) Uani 1 1 d . . . . .
O2 O 0.53454(13) 0.26451(7) -0.03560(8) 0.0161(3) Uani 1 1 d . . . . .
Mn1 Mn 0.67564(3) 0.24298(2) 0.07709(2) 0.01291(8) Uani 1 1 d . . . . .
B1 B 0.2765(2) 0.02812(14) 0.21204(16) 0.0266(5) Uani 1 1 d . . . . .
F3 F 0.30232(15) 0.06220(7) 0.30149(9) 0.0398(3) Uani 1 1 d . . . . .
F4 F 0.21988(16) -0.04511(8) 0.21458(9) 0.0493(4) Uani 1 1 d . . . . .
F5 F 0.40818(14) 0.02251(9) 0.18879(11) 0.0546(4) Uani 1 1 d . . . . .
F6 F 0.18327(17) 0.07279(11) 0.14760(12) 0.0664(5) Uani 1 1 d . . . . .

loop_
_atom_site_aniso_label
_atom_site_aniso_U_11
_atom_site_aniso_U_22
_atom_site_aniso_U_33
_atom_site_aniso_U_23
_atom_site_aniso_U_13
_atom_site_aniso_U_12
O1 0.0144(6) 0.0196(6) 0.0151(6) 0.0031(5) 0.0021(5) -0.0018(5)
C1 0.0191(9) 0.0163(9) 0.0119(8) -0.0031(6) 0.0035(7) -0.0011(7)
C2 0.0154(8) 0.0230(10) 0.0193(9) -0.0018(7) 0.0033(7) 0.0003(7)
C3 0.0217(9) 0.0203(10) 0.0197(9) -0.0004(7) 0.0008(7) 0.0059(7)
C4 0.0292(10) 0.0128(9) 0.0167(8) 0.0012(7) 0.0015(7) 0.0013(7)
F1 0.0333(6) 0.0190(6) 0.0291(6) 0.0102(4) 0.0019(5) 0.0013(5)
C5 0.0211(9) 0.0206(9) 0.0171(8) 0.0000(7) 0.0037(7) -0.0058(7)
C6 0.0170(9) 0.0177(9) 0.0135(8) -0.0016(7) 0.0011(7) -0.0013(7)
C7 0.0159(9) 0.0212(9) 0.0207(9) 0.0020(7) 0.0044(7) -0.0053(7)
N1 0.0137(7) 0.0197(8) 0.0195(7) 0.0031(6) 0.0014(6) -0.0022(6)
C8 0.0138(9) 0.0325(11) 0.0221(9) 0.0084(8) 0.0053(7) 0.0020(8)
C9 0.0234(10) 0.0334(11) 0.0231(9) -0.0009(8) 0.0086(8) 0.0095(8)
C10 0.0248(10) 0.0195(10) 0.0264(10) -0.0036(8) 0.0069(8) 0.0040(8)
N2 0.0208(8) 0.0198(8) 0.0156(8) -0.0012(6) 0.0030(6) -0.0016(6)
C11 0.0290(10) 0.0190(9) 0.0247(9) -0.0015(7) 0.0080(8) -0.0060(8)
C12 0.0228(10) 0.0281(11) 0.0209(9) 0.0016(8) 0.0038(8) -0.0074(8)
N3 0.0203(8) 0.0274(9) 0.0149(8) 0.0015(6) 0.0010(6) 0.0028(7)
C13 0.0185(9) 0.0381(12) 0.0236(10) 0.0063(8) 0.0073(8) 0.0057(8)
C14 0.0230(10) 0.0427(13) 0.0227(10) -0.0002(9) 0.0060(8) 0.0133(9)
C15 0.0226(10) 0.0253(10) 0.0262(10) -0.0032(8) 0.0014(8) 0.0099(8)
N4 0.0204(8) 0.0181(8) 0.0194(7) 0.0016(6) 0.0013(6) 0.0031(6)
C16 0.0282(10) 0.0155(9) 0.0188(9) 0.0009(7) 0.0045(8) 0.0018(8)
C17 0.0204(9) 0.0197(9) 0.0122(8) 0.0001(7) 0.0048(7) -0.0015(7)
C18 0.0283(10) 0.0198(9) 0.0187(9) -0.0023(7) 0.0075(8) -0.0055(8)
C19 0.0206(9) 0.0327(11) 0.0214(9) -0.0103(8) 0.0067(8) -0.0109(8)
F2 0.0252(6) 0.0409(7) 0.0425(7) -0.0166(6) 0.0038(5) -0.0149(5)
C20 0.0162(9) 0.0347(11) 0.0192(9) -0.0054(8) 0.0028(7) 0.0011(8)
C21 0.0189(9) 0.0227(10) 0.0171(8) -0.0023(7) 0.0036(7) 0.0023(7)
C22 0.0182(9) 0.0204(9) 0.0098(8) -0.0018(6) 0.0050(7) -0.0016(7)
O2 0.0170(6) 0.0151(6) 0.0151(6) -0.0005(5) 0.0020(5) -0.0014(5)
Mn1 0.01163(14) 0.01454(14) 0.01221(13) 0.00019(9) 0.00241(10) 0.00001(10)
B1 0.0197(10) 0.0290(12) 0.0307(12) 0.0061(9) 0.0054(9) 0.0029(9)
F3 0.0521(8) 0.0313(7) 0.0422(7) -0.0033(5) 0.0232(6) -0.0022(6)
F4 0.0584(9) 0.0409(8) 0.0381(7) 0.0071(6) -0.0069(7) -0.0228(7)
F5 0.0253(7) 0.0700(10) 0.0730(10) -0.0472(8) 0.0207(7) -0.0132(7)
F6 0.0517(9) 0.0783(12) 0.0630(10) 0.0415(9) 0.0031(8) 0.0212(8)

loop_
_atom_type_symbol
_atom_type_description
_atom_type_scat_dispersion_real
_atom_type_scat_dispersion_imag
_atom_type_scat_source
C C 0.0033 0.0016 'International Tables Vol C Tables 4.2.6.8 and 6.1.1.4'
H H 0.0000 0.0000 'International Tables Vol C Tables 4.2.6.8 and 6.1.1.4'
B B 0.0013 0.0007 'International Tables Vol C Tables 4.2.6.8 and 6.1.1.4'
N N 0.0061 0.0033 'International Tables Vol C Tables 4.2.6.8 and 6.1.1.4'
O O 0.0106 0.0060 'International Tables Vol C Tables 4.2.6.8 and 6.1.1.4'
F F 0.0171 0.0103 'International Tables Vol C Tables 4.2.6.8 and 6.1.1.4'
Mn Mn 0.3368 0.7283 'International Tables Vol C Tables 4.2.6.8 and 6.1.1.4'

loop_
_geom_angle_atom_site_label_1
_geom_angle_atom_site_label_2
_geom_angle_atom_site_label_3
_geom_angle
_geom_angle_site_symmetry_1
_geom_angle_site_symmetry_3
_geom_angle_publ_flag
C1 O1 Mn1 122.87(10) . . ?
O1 C1 C2 119.10(16) . . ?
O1 C1 C6 122.42(15) . . ?
C2 C1 C6 118.47(16) . . ?
C3 C2 C1 121.16(17) . . ?
C3 C2 H1 119.4 . . ?
C1 C2 H1 119.4 . . ?
C4 C3 C2 118.65(17) . . ?
C4 C3 H2 120.7 . . ?
C2 C3 H2 120.7 . . ?
C5 C4 F1 118.47(17) . . ?
C5 C4 C3 122.96(17) . . ?
F1 C4 C3 118.57(16) . . ?
C4 C5 C6 118.86(17) . . ?
C4 C5 H3 120.6 . . ?
C6 C5 H3 120.6 . . ?
C5 C6 C1 119.90(16) . . ?
C5 C6 C7 118.26(16) . . ?
C1 C6 C7 121.65(16) . . ?
N1 C7 C6 124.07(16) . . ?
N1 C7 H4 118.0 . . ?
C6 C7 H4 118.0 . . ?
C7 N1 C8 116.66(15) . . ?
C7 N1 Mn1 123.05(12) . . ?
C8 N1 Mn1 119.47(11) . . ?
N1 C8 C9 110.00(15) . . ?
N1 C8 H5 109.7 . . ?
C9 C8 H5 109.7 . . ?
N1 C8 H6 109.7 . . ?
C9 C8 H6 109.7 . . ?
H5 C8 H6 108.2 . . ?
C10 C9 C8 114.70(16) . . ?
C10 C9 H7 108.6 . . ?
C8 C9 H7 108.6 . . ?
C10 C9 H8 108.6 . . ?
C8 C9 H8 108.6 . . ?
H7 C9 H8 107.6 . . ?
N2 C10 C9 112.25(15) . . ?
N2 C10 H9 109.2 . . ?
C9 C10 H9 109.2 . . ?
N2 C10 H10 109.2 . . ?
C9 C10 H10 109.2 . . ?
H9 C10 H10 107.9 . . ?
C11 N2 C10 111.09(15) . . ?
C11 N2 Mn1 107.05(11) . . ?
C10 N2 Mn1 117.15(11) . . ?
C11 N2 H11 107.9(14) . . ?
C10 N2 H11 109.3(14) . . ?
Mn1 N2 H11 103.9(14) . . ?
N2 C11 C12 108.57(15) . . ?
N2 C11 H12 110.0 . . ?
C12 C11 H12 110.0 . . ?
N2 C11 H13 110.0 . . ?
C12 C11 H13 110.0 . . ?
H12 C11 H13 108.4 . . ?
N3 C12 C11 108.41(15) . . ?
N3 C12 H14 110.0 . . ?
C11 C12 H14 110.0 . . ?
N3 C12 H15 110.0 . . ?
C11 C12 H15 110.0 . . ?
H14 C12 H15 108.4 . . ?
C12 N3 C13 112.17(15) . . ?
C12 N3 Mn1 105.36(11) . . ?
C13 N3 Mn1 117.53(12) . . ?
C12 N3 H16 108.6(15) . . ?
C13 N3 H16 107.6(15) . . ?
Mn1 N3 H16 105.1(15) . . ?
N3 C13 C14 113.16(16) . . ?
N3 C13 H17 108.9 . . ?
C14 C13 H17 108.9 . . ?
N3 C13 H18 108.9 . . ?
C14 C13 H18 108.9 . . ?
H17 C13 H18 107.8 . . ?
C13 C14 C15 114.90(16) . . ?
C13 C14 H19 108.5 . . ?
C15 C14 H19 108.5 . . ?
C13 C14 H20 108.5 . . ?
C15 C14 H20 108.5 . . ?
H19 C14 H20 107.5 . . ?
N4 C15 C14 109.87(15) . . ?
N4 C15 H21 109.7 . . ?
C14 C15 H21 109.7 . . ?
N4 C15 H22 109.7 . . ?
C14 C15 H22 109.7 . . ?
H21 C15 H22 108.2 . . ?
C16 N4 C15 117.00(16) . . ?
C16 N4 Mn1 122.54(13) . . ?
C15 N4 Mn1 119.81(12) . . ?
N4 C16 C17 124.21(17) . . ?
N4 C16 H23 117.9 . . ?
C17 C16 H23 117.9 . . ?
C22 C17 C18 119.89(16) . . ?
C22 C17 C16 120.56(16) . . ?
C18 C17 C16 118.89(17) . . ?
C19 C18 C17 118.94(18) . . ?
C19 C18 H24 120.5 . . ?
C17 C18 H24 120.5 . . ?
F2 C19 C18 119.24(18) . . ?
F2 C19 C20 118.22(17) . . ?
C18 C19 C20 122.51(17) . . ?
C21 C20 C19 119.05(17) . . ?
C21 C20 H25 120.5 . . ?
C19 C20 H25 120.5 . . ?
C20 C21 C22 120.73(17) . . ?
C20 C21 H26 119.6 . . ?
C22 C21 H26 119.6 . . ?
O2 C22 C21 118.61(16) . . ?
O2 C22 C17 122.58(15) . . ?
C21 C22 C17 118.79(16) . . ?
C22 O2 Mn1 122.66(11) . . ?
O2 Mn1 O1 176.91(5) . . ?
O2 Mn1 N4 87.86(6) . . ?
O1 Mn1 N4 93.17(6) . . ?
O2 Mn1 N1 94.10(6) . . ?
O1 Mn1 N1 88.57(5) . . ?
N4 Mn1 N1 100.84(6) . . ?
O2 Mn1 N2 87.60(6) . . ?
O1 Mn1 N2 91.02(6) . . ?
N4 Mn1 N2 171.59(6) . . ?
N1 Mn1 N2 86.54(6) . . ?
O2 Mn1 N3 91.43(6) . . ?
O1 Mn1 N3 85.67(6) . . ?
N4 Mn1 N3 89.24(6) . . ?
N1 Mn1 N3 168.66(6) . . ?
N2 Mn1 N3 83.81(6) . . ?
F6 B1 F5 109.87(19) . . ?
F6 B1 F4 110.76(19) . . ?
F5 B1 F4 108.90(19) . . ?
F6 B1 F3 109.55(19) . . ?
F5 B1 F3 107.82(17) . . ?
F4 B1 F3 109.89(17) . . ?

loop_
_geom_bond_atom_site_label_1
_geom_bond_atom_site_label_2
_geom_bond_distance
_geom_bond_site_symmetry_2
_geom_bond_publ_flag
O1 C1 1.335(2) . ?
O1 Mn1 1.8836(11) . ?
C1 C2 1.405(2) . ?
C1 C6 1.413(2) . ?
C2 C3 1.383(3) . ?
C2 H1 0.9500 . ?
C3 C4 1.382(3) . ?
C3 H2 0.9500 . ?
C4 C5 1.362(3) . ?
C4 F1 1.374(2) . ?
C5 C6 1.411(2) . ?
C5 H3 0.9500 . ?
C6 C7 1.450(2) . ?
C7 N1 1.286(2) . ?
C7 H4 0.9500 . ?
N1 C8 1.477(2) . ?
N1 Mn1 2.0434(15) . ?
C8 C9 1.525(3) . ?
C8 H5 0.9900 . ?
C8 H6 0.9900 . ?
C9 C10 1.524(3) . ?
C9 H7 0.9900 . ?
C9 H8 0.9900 . ?
C10 N2 1.491(2) . ?
C10 H9 0.9900 . ?
C10 H10 0.9900 . ?
N2 C11 1.484(2) . ?
N2 Mn1 2.0949(16) . ?
N2 H11 0.85(2) . ?
C11 C12 1.512(3) . ?
C11 H12 0.9900 . ?
C11 H13 0.9900 . ?
C12 N3 1.484(2) . ?
C12 H14 0.9900 . ?
C12 H15 0.9900 . ?
N3 C13 1.487(2) . ?
N3 Mn1 2.1172(16) . ?
N3 H16 0.84(2) . ?
C13 C14 1.524(3) . ?
C13 H17 0.9900 . ?
C13 H18 0.9900 . ?
C14 C15 1.529(3) . ?
C14 H19 0.9900 . ?
C14 H20 0.9900 . ?
C15 N4 1.480(2) . ?
C15 H21 0.9900 . ?
C15 H22 0.9900 . ?
N4 C16 1.289(2) . ?
N4 Mn1 2.0202(16) . ?
C16 C17 1.448(3) . ?
C16 H23 0.9500 . ?
C17 C22 1.411(3) . ?
C17 C18 1.412(3) . ?
C18 C19 1.366(3) . ?
C18 H24 0.9500 . ?
C19 F2 1.362(2) . ?
C19 C20 1.385(3) . ?
C20 C21 1.385(3) . ?
C20 H25 0.9500 . ?
C21 C22 1.408(2) . ?
C21 H26 0.9500 . ?
C22 O2 1.335(2) . ?
O2 Mn1 1.8801(12) . ?
B1 F6 1.361(3) . ?
B1 F5 1.383(3) . ?
B1 F4 1.387(3) . ?
B1 F3 1.401(3) . ?
